data_4128450
loop_
_publ_author_name
'Aldrich, Thomas J.'
'Matta, Micaela'
'Zhu, Weigang'
'Swick, Steven M.'
'Stern, Charlotte L.'
'Schatz, George C.'
'Facchetti, Antonio'
'Melkonyan, Ferdinand S.'
'Marks, Tobin J.'

_publ_section_title
;
 Fluorination Effects on Indacenodithienothiophene Acceptor Packing and
 Electronic Structure, End-Group Redistribution, and Solar Cell
 Photovoltaic Response.
;
_journal_issue 7
_journal_name_full 'Journal of the American Chemical Society'
_journal_page_first 3274
_journal_page_last 3287
_journal_paper_doi 10.1021/jacs.8b13653
_journal_volume 141
_journal_year 2019
_chemical_formula_moiety 'C188 H160 F4 N8 O4 S8, C H2 Br2'
_chemical_formula_sum 'C189 H162 Br2 F4 N8 O4 S8'
_chemical_formula_weight 3101.56
_chemical_name_systematic 'ITIC-0F:ITIC-4F cocrystal'
_space_group_crystal_system triclinic
_space_group_IT_number 2
_space_group_name_Hall '-P 1'
_space_group_name_H-M_alt 'P -1'
_atom_sites_solution_hydrogens geom
_atom_sites_solution_primary dual
_audit_creation_date 2018-01-29
_audit_creation_method
;
Olex2 1.2
(compiled 2017.08.10 svn.r3458 for OlexSys, GUI svn.r5381)
;
_audit_update_record
;
2018-12-18 deposited with the CCDC.
2018-12-18 downloaded from the CCDC.
;
_cell_angle_alpha 82.827(3)
_cell_angle_beta 68.565(2)
_cell_angle_gamma 80.934(2)
_cell_formula_units_Z 1
_cell_length_a 15.4670(5)
_cell_length_b 17.5307(7)
_cell_length_c 20.7381(8)
_cell_measurement_reflns_used 9940
_cell_measurement_temperature 100(2)
_cell_measurement_theta_max 65.058
_cell_measurement_theta_min 3.092
_cell_volume 5154.9(3)
_computing_cell_refinement 'SAINT V8.38A (?, 2016)'
_computing_data_collection 'APEX2 V2014.11-0 (Bruker, 2014)'
_computing_data_reduction 'SAINT V8.38A (?, 2016)'
_computing_molecular_graphics 'Olex2 (Dolomanov et al., 2009)'
_computing_publication_material 'Olex2 (Dolomanov et al., 2009)'
_computing_structure_refinement 'XL (Sheldrick, 2008)'
_computing_structure_solution 'ShelXT (Sheldrick, 2015)'
_diffrn_ambient_temperature 100.0
_diffrn_detector_area_resol_mean 8
_diffrn_measured_fraction_theta_full 0.795
_diffrn_measured_fraction_theta_max 0.905
_diffrn_measurement_device_type 'Bruker Kappa APEX CCD area detector'
_diffrn_measurement_method '\w and \f scans'
_diffrn_radiation_monochromator 'MX optics'
_diffrn_radiation_type CuK\a
_diffrn_radiation_wavelength 1.54178
_diffrn_reflns_av_R_equivalents 0.0478
_diffrn_reflns_av_unetI/netI 0.0695
_diffrn_reflns_Laue_measured_fraction_full 0.795
_diffrn_reflns_Laue_measured_fraction_max 0.905
_diffrn_reflns_limit_h_max 15
_diffrn_reflns_limit_h_min -17
_diffrn_reflns_limit_k_max 20
_diffrn_reflns_limit_k_min -20
_diffrn_reflns_limit_l_max 19
_diffrn_reflns_limit_l_min -23
_diffrn_reflns_number 29823
_diffrn_reflns_point_group_measured_fraction_full 0.795
_diffrn_reflns_point_group_measured_fraction_max 0.905
_diffrn_reflns_theta_full 67.679
_diffrn_reflns_theta_max 62.379
_diffrn_reflns_theta_min 2.295
_diffrn_source microsource
_exptl_absorpt_coefficient_mu 1.650
_exptl_absorpt_correction_T_max 0.7526
_exptl_absorpt_correction_T_min 0.4868
_exptl_absorpt_correction_type multi-scan
_exptl_absorpt_process_details
'SADABS-2016/2 (Bruker,2016/2) was used for absorption correction. wR2(int) was 0.1052 before and 0.0577 after correction. The Ratio of minimum to maximum transmission is 0.6468. The \l/2 correction factor is Not present.'
_exptl_crystal_colour black
_exptl_crystal_colour_primary black
_exptl_crystal_density_diffrn 0.999
_exptl_crystal_description needle
_exptl_crystal_F_000 1618
_exptl_crystal_recrystallization_method
'The material was obtained by vapor diffusion of n-heptane into a CH2Br2 solution.'
_exptl_crystal_size_max 0.568
_exptl_crystal_size_mid 0.072
_exptl_crystal_size_min 0.064
_refine_diff_density_max 1.453
_refine_diff_density_min -0.741
_refine_diff_density_rms 0.124
_refine_ls_extinction_method none
_refine_ls_goodness_of_fit_ref 1.773
_refine_ls_hydrogen_treatment constr
_refine_ls_matrix_type full
_refine_ls_number_parameters 1002
_refine_ls_number_reflns 14834
_refine_ls_number_restraints 781
_refine_ls_restrained_S_all 1.739
_refine_ls_R_factor_all 0.1754
_refine_ls_R_factor_gt 0.1532
_refine_ls_shift/su_max 0.000
_refine_ls_shift/su_mean 0.000
_refine_ls_structure_factor_coef Fsqd
_refine_ls_weighting_details 'w=1/[\s^2^(Fo^2^)+(0.2000P)^2^] where P=(Fo^2^+2Fc^2^)/3'
_refine_ls_weighting_scheme calc
_refine_ls_wR_factor_gt 0.4224
_refine_ls_wR_factor_ref 0.4418
_reflns_Friedel_coverage 0.000
_reflns_number_gt 11101
_reflns_number_total 14834
_reflns_threshold_expression 'I > 2\s(I)'
_cod_data_source_file ja8b13653_si_006.cif
_cod_data_source_block ITIC-0F:ITIC-4F
_cod_database_code 4128450
_shelxl_version_number 2014-3
_shelx_space_group_comment
;
The symmetry employed for this shelxl refinement is uniquely defined
by the following loop, which should always be used as a source of
symmetry information in preference to the above space-group names.
They are only intended as comments.
;
_shelx_estimated_absorpt_t_max 0.902
_shelx_estimated_absorpt_t_min 0.454
_olex2_refinement_description
;
1. Fixed Uiso
 At 1.2 times of:
  All C(H) groups, All C(H,H) groups
 At 1.5 times of:
  All C(H,H,H) groups
2. Restrained distances
 C46-C47 = C46-C45 = C44-C45 = C44-C43 = C42-C43 = C42-C39
 1.5 with sigma of 0.02
 C47A-C46A \\sim C46A-C45A \\sim C45A-C44A \\sim C44A-C43A \\sim C43A-C42A
\\sim C42A-C39A
 with sigma of 0.01
 C47A-C45A \\sim C46A-C44A \\sim C43A-C39A
 with sigma of 0.01
 C42-C39 \\sim C42-C43 \\sim C44-C43
 with sigma of 0.01
 C44-C43 \\sim C44-C45 \\sim C46-C45
 with sigma of 0.01
 C46-C44 \\sim C45-C43 \\sim C42-C38
 with sigma of 0.01
 C47-C45 \\sim C46-C44 \\sim C43-C39
 with sigma of 0.01
 C46-C47 \\sim C46-C45 \\sim C44-C45 \\sim C44-C43 \\sim C42-C43 \\sim C42-C39
 with sigma of 0.01
3. Uiso/Uaniso restraints and constraints
All non-hydrogen atoms have similar U: within 2A with sigma of 0.04 and sigma
for terminal atoms of 0.08
4. Others
 Fixed Sof: F1(0.5) F2(0.5) H16(0.5) H17(0.5) F1A(0.5) F2A(0.5) H16A(0.5)
 H17A(0.5) Br1(0.5) Br2(0.5) C48(0.5) H48A(0.5) H48B(0.5)
5.a Secondary CH2 refined with riding coordinates:
 C30(H30A,H30B), C31(H31A,H31B), C32(H32A,H32B), C33(H33A,H33B), C34(H34A,
 H34B), C42(H42A,H42B), C43(H43A,H43B), C44(H44A,H44B), C45(H45A,H45B),
 C46(H46A,H46B), C30A(H30C,H30D), C31A(H31C,H31D), C32A(H32C,H32D), C33A(H33C,
 H33D), C34A(H34C,H34D), C42A(H42C,H42D), C43A(H43C,H43D), C44A(H44C,H44D),
 C45A(H45C,H45D), C46A(H46C,H46D), C48(H48A,H48B)
5.b Me refined with riding coordinates:
 C47(H47A,H47B,H47C), C35A(H35D,H35E,H35F)
5.c Aromatic/amide H refined with riding coordinates:
 C1(H1), C7(H7), C11(H11), C15(H15), C16(H16), C17(H17), C18(H18), C25(H25),
 C26(H26), C28(H28), C29(H29), C37(H37), C38(H38), C40(H40), C41(H41), C1A(H1A),
  C7A(H7A), C11A(H11A), C15A(H15A), C16A(H16A), C17A(H17A), C18A(H18A),
 C25A(H25A), C26A(H26A), C28A(H28A), C29A(H29A), C37A(H37A), C38A(H38A),
 C40A(H40A), C41A(H41A)
5.d Idealised Me refined as rotating group:
 C35(H35A,H35B,H35C), C47A(H47D,H47E,H47F)
;
_smtbx_masks_special_details
;
The solvent masking procedure as implemented in Olex2 was used to remove the
electronic contribution of solvent molecules from the refinement.  As the exact
solvent content is not known, only the atoms used in the refinement model are
reported in the formula here.

Total solvent accessible volume / cell = 1695.1 Ang^3^ [32.9%]
Total electron count / cell = 680.9
;
_olex2_date_sample_data_collection 2018-01-26
_olex2_date_sample_submission 2018-01-22
_olex2_diffrn_ambient_temperature_device 'Oxford Cryosystems'
_olex2_exptl_crystal_mounting_method 'The crystal was mounted on a MITIGEN holder in Paratone oil'
_olex2_submission_original_sample_id cx1189
_olex2_submission_special_instructions 'No special instructions were received'

loop_
_space_group_symop_operation_xyz
'x, y, z'
'-x, -y, -z'

loop_
_atom_site_label
_atom_site_type_symbol
_atom_site_fract_x
_atom_site_fract_y
_atom_site_fract_z
_atom_site_U_iso_or_equiv
_atom_site_adp_type
_atom_site_occupancy
_atom_site_site_symmetry_order
_atom_site_calc_flag
_atom_site_refinement_flags_posn
_atom_site_refinement_flags_adp
_atom_site_refinement_flags_occupancy
_atom_site_disorder_assembly
_atom_site_disorder_group
S1 S 0.69879(13) 0.77627(11) 0.47484(11) 0.0514(5) Uani 1 1 d . U . . .
S2 S 0.70687(11) 0.56914(11) 0.59921(9) 0.0455(4) Uani 1 1 d . U . . .
F1 F 0.4751(17) 1.1229(9) 0.2760(11) 0.133(7) Uani 0.5 1 d . U P A 1
F2 F 0.3031(14) 1.1537(8) 0.3684(10) 0.115(6) Uani 0.5 1 d . U P B 1
O1 O 0.6290(6) 0.8930(4) 0.4019(4) 0.0783(19) Uani 1 1 d . U . . .
N1 N 0.1667(10) 1.0273(7) 0.5927(13) 0.152(7) Uani 1 1 d . U . . .
N2 N 0.3162(9) 0.8535(9) 0.6936(9) 0.136(6) Uani 1 1 d . U . . .
C1 C 1.0655(5) 0.5404(4) 0.4445(4) 0.0398(15) Uani 1 1 d . U . . .
H1 H 1.1099 0.5666 0.4073 0.048 Uiso 1 1 calc R . . . .
C2 C 0.9755(5) 0.5729(5) 0.4716(4) 0.0415(15) Uani 1 1 d . U . . .
C3 C 0.9285(5) 0.6536(4) 0.4541(4) 0.0429(15) Uani 1 1 d . U . . .
C4 C 0.8271(5) 0.6461(4) 0.5001(4) 0.0412(15) Uani 1 1 d . U . . .
C5 C 0.7382(5) 0.6915(5) 0.5120(4) 0.0461(16) Uani 1 1 d . U . . .
C6 C 0.5837(5) 0.7654(5) 0.5300(4) 0.0502(18) Uani 1 1 d . U . . .
C7 C 0.5781(5) 0.6975(5) 0.5755(4) 0.0517(18) Uani 1 1 d . U . . .
H7 H 0.5217 0.6830 0.6098 0.062 Uiso 1 1 calc R . . . .
C8 C 0.6659(5) 0.6546(5) 0.5638(4) 0.0436(16) Uani 1 1 d . U . . .
C9 C 0.8186(5) 0.5797(4) 0.5438(4) 0.0443(16) Uani 1 1 d . U . . .
C10 C 0.9085(4) 0.5324(4) 0.5277(3) 0.0365(14) Uani 1 1 d . U . . .
C11 C 0.5007(6) 0.8150(5) 0.5374(6) 0.062(2) Uani 1 1 d . U . . .
H11 H 0.4473 0.7981 0.5736 0.074 Uiso 1 1 calc R . . . .
C12 C 0.4811(6) 0.8880(5) 0.4996(6) 0.064(2) Uani 1 1 d . U . . .
C13 C 0.5451(7) 0.9151(5) 0.4316(5) 0.062(2) Uani 1 1 d . U . . .
C14 C 0.4904(9) 0.9791(6) 0.4051(7) 0.079(3) Uani 1 1 d . U . . .
C15 C 0.5183(13) 1.0211(8) 0.3454(8) 0.105(4) Uani 1 1 d . U . . .
H15 H 0.5808 1.0125 0.3137 0.126 Uiso 1 1 calc R . . . .
C16 C 0.4535(13) 1.0783(7) 0.3300(9) 0.105(4) Uani 1 1 d . U . . .
H16 H 0.4693 1.1048 0.2851 0.126 Uiso 0.5 1 calc R . P A 2
C17 C 0.3713(15) 1.0958(8) 0.3769(11) 0.118(5) Uani 1 1 d . U . . .
H17 H 0.3337 1.1412 0.3680 0.142 Uiso 0.5 1 calc R . P B 2
C18 C 0.3342(10) 1.0502(6) 0.4415(8) 0.089(3) Uani 1 1 d . U . . .
H18 H 0.2713 1.0589 0.4725 0.107 Uiso 1 1 calc R . . . .
C19 C 0.4002(9) 0.9918(6) 0.4537(7) 0.080(3) Uani 1 1 d . U . . .
C20 C 0.3945(8) 0.9335(6) 0.5149(7) 0.074(3) Uani 1 1 d . U . . .
C21 C 0.3162(8) 0.9363(7) 0.5758(10) 0.104(4) Uani 1 1 d . U . . .
C22 C 0.2383(8) 0.9861(6) 0.5850(10) 0.105(5) Uani 1 1 d . U . . .
C23 C 0.3189(10) 0.8856(10) 0.6403(13) 0.136(7) Uani 1 1 d . U . . .
C24 C 0.9463(5) 0.6648(4) 0.3748(4) 0.0474(17) Uani 1 1 d . U . . .
C25 C 1.0321(6) 0.6814(5) 0.3302(4) 0.0542(19) Uani 1 1 d . U . . .
H25 H 1.0806 0.6849 0.3471 0.065 Uiso 1 1 calc R . . . .
C26 C 1.0474(6) 0.6931(5) 0.2596(5) 0.061(2) Uani 1 1 d . U . . .
H26 H 1.1079 0.7039 0.2291 0.073 Uiso 1 1 calc R . . . .
C27 C 0.9807(8) 0.6902(6) 0.2309(5) 0.071(3) Uani 1 1 d . U . . .
C28 C 0.8931(6) 0.6739(6) 0.2784(5) 0.062(2) Uani 1 1 d . U . . .
H28 H 0.8429 0.6730 0.2626 0.074 Uiso 1 1 calc R . . . .
C29 C 0.8790(5) 0.6585(4) 0.3509(4) 0.0482(17) Uani 1 1 d . U . . .
H29 H 0.8209 0.6436 0.3822 0.058 Uiso 1 1 calc R . . . .
C30 C 1.0017(7) 0.7055(8) 0.1562(5) 0.076(3) Uani 1 1 d . U . . .
H30A H 1.0524 0.6651 0.1332 0.091 Uiso 1 1 calc R . . . .
H30B H 1.0281 0.7555 0.1426 0.091 Uiso 1 1 calc R . . . .
C31 C 0.9292(14) 0.7093(13) 0.1253(9) 0.130(6) Uani 1 1 d . U . . .
H31A H 0.8962 0.6628 0.1436 0.156 Uiso 1 1 calc R . . . .
H31B H 0.8830 0.7550 0.1421 0.156 Uiso 1 1 calc R . . . .
C32 C 0.9570(15) 0.7138(15) 0.0540(8) 0.135(6) Uani 1 1 d . U . . .
H32A H 1.0122 0.6749 0.0365 0.163 Uiso 1 1 calc R . . . .
H32B H 0.9778 0.7655 0.0362 0.163 Uiso 1 1 calc R . . . .
C33 C 0.8812(12) 0.7011(13) 0.0206(9) 0.118(5) Uani 1 1 d . U . . .
H33A H 0.8625 0.6485 0.0358 0.141 Uiso 1 1 calc R . . . .
H33B H 0.8247 0.7387 0.0389 0.141 Uiso 1 1 calc R . . . .
C34 C 0.917(2) 0.7106(19) -0.0590(13) 0.169(8) Uani 1 1 d . U . . .
H34A H 0.9351 0.7634 -0.0740 0.203 Uiso 1 1 calc R . . . .
H34B H 0.9737 0.6735 -0.0770 0.203 Uiso 1 1 calc R . . . .
C35 C 0.851(2) 0.6989(14) -0.0909(10) 0.149(8) Uani 1 1 d . U . . .
H35A H 0.8434 0.6437 -0.0862 0.223 Uiso 1 1 calc GR . . . .
H35B H 0.8742 0.7167 -0.1402 0.223 Uiso 1 1 calc GR . . . .
H35C H 0.7900 0.7285 -0.0677 0.223 Uiso 1 1 calc GR . . . .
C36 C 0.9618(6) 0.7191(5) 0.4795(5) 0.056(2) Uani 1 1 d . U . . .
C37 C 1.0050(10) 0.7028(7) 0.5281(8) 0.089(3) Uani 1 1 d . U . . .
H37 H 1.0208 0.6502 0.5415 0.107 Uiso 1 1 calc R . . . .
C38 C 1.0255(13) 0.7585(7) 0.5572(9) 0.107(4) Uani 1 1 d D U . . .
H38 H 1.0558 0.7452 0.5902 0.129 Uiso 1 1 calc R . . . .
C39 C 1.0005(14) 0.8409(8) 0.5374(9) 0.121(5) Uani 1 1 d D U . . .
C40 C 0.9657(10) 0.8547(8) 0.4852(9) 0.098(4) Uani 1 1 d . U . . .
H40 H 0.9601 0.9059 0.4646 0.118 Uiso 1 1 calc R . . . .
C41 C 0.9371(7) 0.7936(5) 0.4605(6) 0.069(2) Uani 1 1 d . U . . .
H41 H 0.9012 0.8052 0.4311 0.083 Uiso 1 1 calc R . . . .
C42 C 1.0175(17) 0.9065(8) 0.5710(9) 0.160(7) Uani 1 1 d D U . . .
H42A H 1.0859 0.9084 0.5539 0.192 Uiso 1 1 calc R . . . .
H42B H 0.9894 0.9554 0.5532 0.192 Uiso 1 1 calc R . . . .
C43 C 0.9823(16) 0.9066(14) 0.6496(9) 0.180(8) Uani 1 1 d D U . . .
H43A H 0.9520 0.9588 0.6642 0.215 Uiso 1 1 calc R . . . .
H43B H 0.9358 0.8694 0.6709 0.215 Uiso 1 1 calc R . . . .
C44 C 1.0657(11) 0.8835(15) 0.6722(7) 0.170(8) Uani 1 1 d D U . . .
H44A H 1.1057 0.9258 0.6546 0.204 Uiso 1 1 calc R . . . .
H44B H 1.1017 0.8375 0.6473 0.204 Uiso 1 1 calc R . . . .
C45 C 1.0548(8) 0.8648(10) 0.7478(6) 0.154(8) Uani 1 1 d D U . . .
H45A H 1.0809 0.8100 0.7527 0.185 Uiso 1 1 calc R . . . .
H45B H 1.0951 0.8966 0.7580 0.185 Uiso 1 1 calc R . . . .
C46 C 0.9597(6) 0.8755(5) 0.8040(6) 0.078(3) Uani 1 1 d D U . . .
H46A H 0.9478 0.8242 0.8294 0.093 Uiso 1 1 calc R . . . .
H46B H 0.9132 0.8894 0.7806 0.093 Uiso 1 1 calc R . . . .
C47 C 0.938(2) 0.933(2) 0.8580(16) 0.247(19) Uani 1 1 d D U . . .
H47A H 0.8731 0.9323 0.8901 0.371 Uiso 1 1 calc R . . . .
H47B H 0.9804 0.9198 0.8840 0.371 Uiso 1 1 calc R . . . .
H47C H 0.9456 0.9854 0.8349 0.371 Uiso 1 1 calc R . . . .
S1A S 0.12257(11) 0.50971(13) 0.75680(9) 0.0479(5) Uani 1 1 d . U . . .
S2A S 0.20762(11) 0.56131(12) 0.54107(9) 0.0443(4) Uani 1 1 d . U . . .
F1A F -0.2353(11) 0.4758(14) 1.1488(9) 0.118(6) Uani 0.5 1 d . U P C 1
F2A F -0.3872(12) 0.4816(16) 1.1286(9) 0.133(7) Uani 0.5 1 d . U P D 1
O1A O 0.0068(4) 0.4933(6) 0.8910(3) 0.083(2) Uani 1 1 d . U . . .
N1A N -0.4505(5) 0.4690(7) 0.9158(4) 0.085(3) Uani 1 1 d . U . . .
N2A N -0.2362(5) 0.4633(5) 0.7213(4) 0.0567(17) Uani 1 1 d . U . . .
C1A C 0.5450(5) 0.4716(4) 0.5484(4) 0.0411(15) Uani 1 1 d . U . . .
H1A H 0.5763 0.4525 0.5801 0.049 Uiso 1 1 calc R . . . .
C2A C 0.4502(5) 0.4927(4) 0.5712(4) 0.0388(15) Uani 1 1 d . U . . .
C3A C 0.3789(5) 0.4900(5) 0.6464(3) 0.0407(15) Uani 1 1 d . U . . .
C4A C 0.2889(5) 0.5196(5) 0.6333(4) 0.0413(15) Uani 1 1 d . U . . .
C5A C 0.1912(5) 0.5267(4) 0.6696(4) 0.0429(16) Uani 1 1 d . U . . .
C6A C 0.0215(5) 0.5278(6) 0.7345(4) 0.0511(19) Uani 1 1 d . U . . .
C7A C 0.0439(5) 0.5476(5) 0.6635(4) 0.0432(16) Uani 1 1 d . U . . .
H7A H -0.0014 0.5597 0.6416 0.052 Uiso 1 1 calc R . . . .
C8A C 0.1386(5) 0.5477(4) 0.6283(4) 0.0428(16) Uani 1 1 d . U . . .
C9A C 0.3050(5) 0.5358(4) 0.5638(4) 0.0419(15) Uani 1 1 d . U . . .
C10A C 0.4057(4) 0.5206(4) 0.5235(4) 0.0390(15) Uani 1 1 d . U . . .
C11A C -0.0728(5) 0.5147(6) 0.7769(4) 0.054(2) Uani 1 1 d . U . . .
H11A H -0.1139 0.5190 0.7515 0.065 Uiso 1 1 calc R . . . .
C12A C -0.1141(5) 0.4975(6) 0.8456(4) 0.0500(18) Uani 1 1 d . U . . .
C13A C -0.0754(6) 0.4929(6) 0.8999(4) 0.060(2) Uani 1 1 d . U . . .
C14A C -0.1531(6) 0.4867(6) 0.9686(4) 0.058(2) Uani 1 1 d . U . . .
C15A C -0.1486(6) 0.4806(7) 1.0341(4) 0.067(3) Uani 1 1 d . U . . .
H15A H -0.0905 0.4792 1.0404 0.081 Uiso 1 1 calc R . . . .
C16A C -0.2294(7) 0.4764(8) 1.0896(5) 0.072(3) Uani 1 1 d . U . . .
H16A H -0.2278 0.4691 1.1354 0.086 Uiso 0.5 1 calc R . P C 2
C17A C -0.3163(6) 0.4830(7) 1.0791(4) 0.066(2) Uani 1 1 d . U . . .
H17A H -0.3735 0.4859 1.1176 0.080 Uiso 0.5 1 calc R . P D 2
C18A C -0.3168(6) 0.4850(7) 1.0126(5) 0.064(2) Uani 1 1 d . U . . .
H18A H -0.3740 0.4839 1.0058 0.077 Uiso 1 1 calc R . . . .
C19A C -0.2363(5) 0.4887(6) 0.9566(5) 0.056(2) Uani 1 1 d . U . . .
C20A C -0.2171(5) 0.4921(5) 0.8820(4) 0.0486(17) Uani 1 1 d . U . . .
C21A C -0.2782(5) 0.4799(5) 0.8503(4) 0.0470(17) Uani 1 1 d . U . . .
C22A C -0.3740(6) 0.4707(6) 0.8905(4) 0.058(2) Uani 1 1 d . U . . .
C23A C -0.2530(4) 0.4719(5) 0.7792(4) 0.0440(17) Uani 1 1 d . U . . .
C24A C 0.4052(5) 0.5460(4) 0.6876(4) 0.0407(15) Uani 1 1 d . U . . .
C25A C 0.4814(5) 0.5235(6) 0.7081(4) 0.0503(19) Uani 1 1 d . U . . .
H25A H 0.5155 0.4737 0.6989 0.060 Uiso 1 1 calc R . . . .
C26A C 0.5086(5) 0.5735(5) 0.7425(4) 0.0520(19) Uani 1 1 d . U . . .
H26A H 0.5623 0.5583 0.7552 0.062 Uiso 1 1 calc R . . . .
C27A C 0.4564(6) 0.6471(5) 0.7584(4) 0.0517(18) Uani 1 1 d . U . . .
C28A C 0.3787(6) 0.6660(5) 0.7399(4) 0.0508(18) Uani 1 1 d . U . . .
H28A H 0.3413 0.7143 0.7510 0.061 Uiso 1 1 calc R . . . .
C29A C 0.3542(5) 0.6152(5) 0.7050(4) 0.0443(16) Uani 1 1 d . U . . .
H29A H 0.2998 0.6296 0.6930 0.053 Uiso 1 1 calc R . . . .
C30A C 0.4860(8) 0.7030(6) 0.7939(6) 0.068(2) Uani 1 1 d . U . . .
H30C H 0.4351 0.7463 0.8077 0.082 Uiso 1 1 calc R . . . .
H30D H 0.5416 0.7249 0.7597 0.082 Uiso 1 1 calc R . . . .
C31A C 0.5095(11) 0.6693(8) 0.8579(7) 0.090(3) Uani 1 1 d . U . . .
H31C H 0.4564 0.6434 0.8909 0.108 Uiso 1 1 calc R . . . .
H31D H 0.5648 0.6297 0.8437 0.108 Uiso 1 1 calc R . . . .
C32A C 0.5293(11) 0.7289(9) 0.8935(7) 0.095(4) Uani 1 1 d . U . . .
H32C H 0.4710 0.7635 0.9147 0.115 Uiso 1 1 calc R . . . .
H32D H 0.5751 0.7606 0.8590 0.115 Uiso 1 1 calc R . . . .
C33A C 0.5682(11) 0.6929(9) 0.9501(7) 0.095(4) Uani 1 1 d . U . . .
H33C H 0.6330 0.6684 0.9276 0.114 Uiso 1 1 calc R . . . .
H33D H 0.5303 0.6515 0.9776 0.114 Uiso 1 1 calc R . . . .
C34A C 0.568(2) 0.7513(12) 0.9996(11) 0.154(8) Uani 1 1 d . U . . .
H34C H 0.5113 0.7526 1.0418 0.185 Uiso 1 1 calc R . . . .
H34D H 0.5745 0.8041 0.9764 0.185 Uiso 1 1 calc R . . . .
C35A C 0.672(3) 0.710(2) 1.019(2) 0.256(17) Uani 1 1 d . U . . .
H35D H 0.6812 0.7423 1.0513 0.384 Uiso 1 1 calc R . . . .
H35E H 0.6643 0.6575 1.0411 0.384 Uiso 1 1 calc R . . . .
H35F H 0.7269 0.7085 0.9763 0.384 Uiso 1 1 calc R . . . .
C36A C 0.3736(5) 0.4061(5) 0.6808(4) 0.0440(16) Uani 1 1 d . U . . .
C37A C 0.3842(6) 0.3437(5) 0.6389(4) 0.0528(18) Uani 1 1 d . U . . .
H37A H 0.3994 0.3521 0.5901 0.063 Uiso 1 1 calc R . . . .
C38A C 0.3716(7) 0.2714(6) 0.6722(5) 0.062(2) Uani 1 1 d . U . . .
H38A H 0.3793 0.2287 0.6457 0.074 Uiso 1 1 calc R . . . .
C39A C 0.3480(6) 0.2592(5) 0.7432(5) 0.063(2) Uani 1 1 d D U . . .
C40A C 0.3382(7) 0.3174(6) 0.7801(5) 0.063(2) Uani 1 1 d . U . . .
H40A H 0.3240 0.3082 0.8288 0.076 Uiso 1 1 calc R . . . .
C41A C 0.3482(6) 0.3928(5) 0.7498(4) 0.0517(18) Uani 1 1 d . U . . .
H41A H 0.3370 0.4345 0.7780 0.062 Uiso 1 1 calc R . . . .
C42A C 0.3419(7) 0.1749(5) 0.7759(7) 0.077(3) Uani 1 1 d D U . . .
H42C H 0.3227 0.1442 0.7475 0.092 Uiso 1 1 calc R . . . .
H42D H 0.2938 0.1747 0.8231 0.092 Uiso 1 1 calc R . . . .
C43A C 0.4376(11) 0.1369(7) 0.7800(11) 0.121(5) Uani 1 1 d D U . . .
H43C H 0.4573 0.1695 0.8067 0.145 Uiso 1 1 calc R . . . .
H43D H 0.4847 0.1368 0.7324 0.145 Uiso 1 1 calc R . . . .
C44A C 0.439(2) 0.0527(9) 0.8141(13) 0.187(10) Uani 1 1 d D U . . .
H44C H 0.3747 0.0377 0.8286 0.225 Uiso 1 1 calc R . . . .
H44D H 0.4536 0.0524 0.8567 0.225 Uiso 1 1 calc R . . . .
C45A C 0.508(3) -0.0101(15) 0.7679(14) 0.251(15) Uani 1 1 d D U . . .
H45C H 0.4824 -0.0236 0.7342 0.301 Uiso 1 1 calc R . . . .
H45D H 0.5683 0.0107 0.7415 0.301 Uiso 1 1 calc R . . . .
C46A C 0.526(3) -0.0840(12) 0.8138(17) 0.256(16) Uani 1 1 d D U . . .
H46C H 0.4750 -0.1166 0.8243 0.307 Uiso 1 1 calc R . . . .
H46D H 0.5857 -0.1144 0.7882 0.307 Uiso 1 1 calc R . . . .
C47A C 0.530(2) -0.0611(18) 0.8827(18) 0.237(18) Uani 1 1 d D U . . .
H47D H 0.5914 -0.0795 0.8854 0.356 Uiso 1 1 calc GR . . . .
H47E H 0.4816 -0.0847 0.9222 0.356 Uiso 1 1 calc GR . . . .
H47F H 0.5180 -0.0046 0.8840 0.356 Uiso 1 1 calc GR . . . .
Br1 Br 1.30528(14) 0.65750(10) 0.34974(11) 0.0626(5) Uani 0.5 1 d . U P . .
Br2 Br 1.3568(2) 0.74439(19) 0.4534(2) 0.1150(11) Uani 0.5 1 d . U P . .
C48 C 1.3789(15) 0.7258(16) 0.3588(18) 0.099(8) Uani 0.5 1 d . U P . .
H48A H 1.3677 0.7758 0.3333 0.119 Uiso 0.5 1 calc R . P . .
H48B H 1.4455 0.7052 0.3366 0.119 Uiso 0.5 1 calc R . P . .

loop_
_atom_site_aniso_label
_atom_site_aniso_U_11
_atom_site_aniso_U_22
_atom_site_aniso_U_33
_atom_site_aniso_U_23
_atom_site_aniso_U_13
_atom_site_aniso_U_12
S1 0.0400(9) 0.0485(10) 0.0640(12) -0.0030(8) -0.0181(9) -0.0023(8)
S2 0.0278(8) 0.0581(11) 0.0458(9) -0.0027(8) -0.0095(7) -0.0008(7)
F1 0.173(18) 0.072(9) 0.147(15) 0.019(9) -0.070(14) 0.018(10)
F2 0.150(14) 0.061(7) 0.137(13) -0.012(7) -0.074(11) 0.043(8)
O1 0.094(6) 0.062(4) 0.076(4) -0.002(3) -0.032(4) 0.004(4)
N1 0.082(8) 0.073(7) 0.30(2) -0.022(10) -0.077(11) 0.012(6)
N2 0.078(7) 0.128(10) 0.135(11) 0.027(9) 0.003(7) 0.050(7)
C1 0.034(3) 0.042(4) 0.043(4) -0.005(3) -0.012(3) -0.006(3)
C2 0.030(3) 0.059(4) 0.041(4) -0.011(3) -0.014(3) -0.008(3)
C3 0.029(3) 0.048(4) 0.049(4) -0.006(3) -0.008(3) -0.007(3)
C4 0.027(3) 0.045(4) 0.054(4) -0.010(3) -0.016(3) -0.001(3)
C5 0.033(3) 0.063(5) 0.043(4) -0.011(3) -0.013(3) -0.005(3)
C6 0.037(4) 0.055(4) 0.063(5) -0.001(4) -0.025(3) -0.004(3)
C7 0.030(3) 0.059(5) 0.060(5) -0.005(4) -0.015(3) 0.007(3)
C8 0.030(3) 0.055(4) 0.045(4) -0.009(3) -0.013(3) 0.000(3)
C9 0.031(3) 0.051(4) 0.047(4) -0.005(3) -0.010(3) -0.004(3)
C10 0.026(3) 0.049(4) 0.036(3) 0.000(3) -0.011(3) -0.011(3)
C11 0.043(4) 0.056(5) 0.089(6) -0.005(4) -0.031(4) 0.003(4)
C12 0.054(5) 0.044(4) 0.106(7) 0.002(4) -0.042(5) -0.008(4)
C13 0.069(6) 0.040(4) 0.082(6) -0.017(4) -0.036(5) 0.010(4)
C14 0.093(7) 0.063(6) 0.100(8) -0.018(5) -0.065(7) 0.022(5)
C15 0.136(11) 0.074(7) 0.098(9) 0.001(6) -0.050(8) 0.024(8)
C16 0.143(12) 0.059(6) 0.114(10) -0.008(7) -0.067(9) 0.038(7)
C17 0.158(13) 0.066(7) 0.157(13) 0.000(8) -0.108(11) 0.033(8)
C18 0.105(8) 0.046(5) 0.140(10) -0.020(6) -0.076(8) 0.016(5)
C19 0.091(7) 0.052(5) 0.116(8) -0.001(5) -0.063(7) -0.005(5)
C20 0.069(6) 0.055(5) 0.116(8) 0.001(5) -0.057(6) -0.003(4)
C21 0.045(5) 0.068(6) 0.187(13) 0.014(7) -0.031(7) -0.013(5)
C22 0.061(6) 0.052(5) 0.206(15) 0.014(7) -0.062(8) 0.003(5)
C23 0.062(7) 0.105(10) 0.182(17) 0.044(11) -0.001(9) 0.017(7)
C24 0.042(4) 0.038(4) 0.058(4) -0.002(3) -0.014(3) -0.002(3)
C25 0.038(4) 0.071(5) 0.052(4) -0.001(4) -0.017(3) -0.002(4)
C26 0.051(5) 0.062(5) 0.060(5) 0.007(4) -0.016(4) 0.007(4)
C27 0.065(6) 0.064(5) 0.065(5) 0.007(4) -0.008(5) 0.001(4)
C28 0.053(5) 0.076(6) 0.059(5) 0.002(4) -0.025(4) -0.008(4)
C29 0.039(4) 0.045(4) 0.058(4) -0.012(3) -0.016(3) 0.002(3)
C30 0.054(5) 0.105(8) 0.061(5) -0.009(5) -0.018(4) 0.007(5)
C31 0.108(11) 0.154(13) 0.097(10) -0.029(9) -0.016(9) 0.035(10)
C32 0.130(12) 0.191(16) 0.073(8) -0.003(9) -0.031(9) -0.001(12)
C33 0.101(10) 0.153(13) 0.108(10) -0.013(9) -0.051(8) -0.001(9)
C34 0.176(18) 0.22(2) 0.137(14) -0.047(15) -0.090(14) 0.009(17)
C35 0.22(2) 0.152(16) 0.093(10) 0.006(10) -0.077(14) -0.037(16)
C36 0.040(4) 0.053(5) 0.081(6) -0.006(4) -0.025(4) -0.011(3)
C37 0.121(9) 0.067(6) 0.119(9) -0.007(6) -0.086(8) -0.014(6)
C38 0.153(12) 0.075(7) 0.140(11) -0.016(7) -0.098(10) -0.027(7)
C39 0.154(12) 0.075(8) 0.168(13) -0.014(8) -0.088(11) -0.031(8)
C40 0.099(9) 0.069(7) 0.142(11) -0.005(7) -0.057(8) -0.018(6)
C41 0.065(5) 0.050(5) 0.096(7) -0.005(5) -0.028(5) -0.018(4)
C42 0.204(18) 0.114(12) 0.210(18) 0.003(12) -0.117(16) -0.067(12)
C43 0.23(2) 0.140(15) 0.22(2) -0.053(15) -0.134(18) -0.008(15)
C44 0.185(18) 0.136(15) 0.21(2) 0.013(14) -0.112(17) -0.010(14)
C45 0.095(10) 0.120(12) 0.24(2) 0.048(13) -0.060(12) -0.049(9)
C46 0.058(5) 0.041(4) 0.116(9) 0.005(5) -0.015(5) 0.003(4)
C47 0.19(3) 0.23(3) 0.31(4) -0.05(3) -0.03(3) -0.11(3)
S1A 0.0233(8) 0.0855(13) 0.0348(9) -0.0090(8) -0.0081(7) -0.0081(8)
S2A 0.0256(8) 0.0716(12) 0.0358(9) -0.0067(7) -0.0107(7) -0.0045(7)
F1A 0.082(9) 0.194(18) 0.087(10) -0.024(10) -0.037(8) -0.012(10)
F2A 0.077(10) 0.24(2) 0.088(10) -0.009(12) -0.029(9) -0.035(12)
O1A 0.025(3) 0.185(8) 0.040(3) -0.010(4) -0.008(2) -0.020(4)
N1A 0.030(4) 0.168(10) 0.056(5) -0.008(5) -0.008(3) -0.030(5)
N2A 0.039(3) 0.081(5) 0.047(4) -0.003(3) -0.012(3) -0.008(3)
C1A 0.034(4) 0.051(4) 0.038(4) -0.008(3) -0.011(3) -0.008(3)
C2A 0.028(3) 0.054(4) 0.035(3) -0.011(3) -0.009(3) -0.005(3)
C3A 0.029(3) 0.062(4) 0.033(3) -0.006(3) -0.009(3) -0.013(3)
C4A 0.029(3) 0.058(4) 0.038(4) -0.007(3) -0.011(3) -0.010(3)
C5A 0.033(3) 0.054(4) 0.042(4) -0.006(3) -0.014(3) -0.003(3)
C6A 0.027(3) 0.090(6) 0.037(4) -0.010(4) -0.010(3) -0.010(3)
C7A 0.022(3) 0.070(5) 0.040(4) -0.008(3) -0.012(3) -0.008(3)
C8A 0.027(3) 0.056(4) 0.045(4) -0.012(3) -0.011(3) -0.002(3)
C9A 0.031(3) 0.056(4) 0.039(4) -0.010(3) -0.011(3) -0.004(3)
C10A 0.022(3) 0.052(4) 0.042(4) -0.007(3) -0.010(3) -0.004(3)
C11A 0.021(3) 0.102(6) 0.038(4) 0.005(4) -0.011(3) -0.010(3)
C12A 0.025(3) 0.091(6) 0.032(3) -0.009(3) -0.004(3) -0.014(3)
C13A 0.035(4) 0.105(7) 0.040(4) -0.008(4) -0.010(3) -0.015(4)
C14A 0.040(4) 0.093(6) 0.035(4) -0.009(4) -0.005(3) -0.008(4)
C15A 0.039(4) 0.125(8) 0.043(4) -0.017(5) -0.014(4) -0.016(5)
C16A 0.047(5) 0.117(8) 0.051(5) -0.016(5) -0.013(4) -0.012(5)
C17A 0.036(4) 0.121(8) 0.039(4) -0.014(4) -0.005(4) -0.014(4)
C18A 0.046(4) 0.101(7) 0.045(4) -0.008(4) -0.009(4) -0.020(4)
C19A 0.028(4) 0.086(6) 0.053(5) -0.011(4) -0.008(3) -0.012(4)
C20A 0.024(3) 0.073(5) 0.044(4) -0.006(3) -0.006(3) -0.005(3)
C21A 0.018(3) 0.069(5) 0.052(4) -0.004(3) -0.012(3) -0.001(3)
C22A 0.035(5) 0.099(7) 0.039(4) -0.003(4) -0.007(3) -0.022(4)
C23A 0.018(3) 0.063(4) 0.047(5) 0.004(3) -0.010(3) -0.007(3)
C24A 0.030(3) 0.060(4) 0.035(3) -0.005(3) -0.013(3) -0.009(3)
C25A 0.026(3) 0.087(6) 0.038(4) -0.012(4) -0.007(3) -0.011(3)
C26A 0.037(4) 0.083(6) 0.045(4) -0.011(4) -0.023(3) -0.006(4)
C27A 0.049(4) 0.068(5) 0.044(4) -0.008(3) -0.020(3) -0.012(4)
C28A 0.043(4) 0.056(4) 0.053(4) -0.010(3) -0.014(3) -0.005(3)
C29A 0.040(4) 0.058(4) 0.040(4) -0.004(3) -0.019(3) -0.008(3)
C30A 0.077(6) 0.072(6) 0.073(6) -0.015(5) -0.040(5) -0.017(5)
C31A 0.114(9) 0.099(8) 0.081(7) -0.013(6) -0.059(7) -0.016(7)
C32A 0.107(9) 0.119(10) 0.081(7) -0.022(7) -0.053(7) -0.015(7)
C33A 0.117(9) 0.115(9) 0.084(7) -0.009(6) -0.065(7) -0.030(7)
C34A 0.25(2) 0.136(13) 0.138(12) -0.058(11) -0.135(14) 0.008(14)
C35A 0.40(4) 0.18(2) 0.32(3) -0.08(2) -0.30(3) 0.05(3)
C36A 0.028(3) 0.058(4) 0.048(4) -0.011(3) -0.015(3) -0.003(3)
C37A 0.046(4) 0.064(5) 0.051(4) -0.006(4) -0.022(4) -0.003(4)
C38A 0.059(5) 0.074(6) 0.057(5) 0.000(4) -0.024(4) -0.020(4)
C39A 0.060(5) 0.070(6) 0.073(6) -0.001(5) -0.033(4) -0.021(4)
C40A 0.061(5) 0.072(6) 0.055(5) 0.006(4) -0.020(4) -0.012(4)
C41A 0.044(4) 0.060(5) 0.051(4) -0.009(4) -0.018(3) -0.001(3)
C42A 0.079(6) 0.065(6) 0.089(7) -0.001(5) -0.032(6) -0.013(5)
C43A 0.131(12) 0.080(8) 0.158(13) 0.018(8) -0.069(11) -0.010(8)
C44A 0.23(2) 0.125(14) 0.22(2) 0.075(14) -0.126(18) -0.017(14)
C45A 0.25(3) 0.156(19) 0.35(3) 0.06(2) -0.14(3) 0.018(19)
C46A 0.25(3) 0.17(2) 0.36(4) 0.08(3) -0.17(3) -0.01(2)
C47A 0.21(3) 0.18(2) 0.38(5) 0.06(3) -0.20(3) -0.01(2)
Br1 0.0824(12) 0.0451(9) 0.0932(13) 0.0017(8) -0.0676(11) -0.0185(8)
Br2 0.113(2) 0.1007(19) 0.168(3) -0.065(2) -0.083(2) 0.0041(16)
C48 0.053(11) 0.104(16) 0.17(2) -0.053(16) -0.074(14) 0.019(11)

loop_
_atom_type_symbol
_atom_type_description
_atom_type_scat_dispersion_real
_atom_type_scat_dispersion_imag
_atom_type_scat_source
C C 0.0181 0.0091 'International Tables Vol C Tables 4.2.6.8 and 6.1.1.4'
H H 0.0000 0.0000 'International Tables Vol C Tables 4.2.6.8 and 6.1.1.4'
Br Br -0.6763 1.2805 'International Tables Vol C Tables 4.2.6.8 and 6.1.1.4'
F F 0.0727 0.0534 'International Tables Vol C Tables 4.2.6.8 and 6.1.1.4'
N N 0.0311 0.0180 'International Tables Vol C Tables 4.2.6.8 and 6.1.1.4'
O O 0.0492 0.0322 'International Tables Vol C Tables 4.2.6.8 and 6.1.1.4'
S S 0.3331 0.5567 'International Tables Vol C Tables 4.2.6.8 and 6.1.1.4'

loop_
_geom_angle_atom_site_label_1
_geom_angle_atom_site_label_2
_geom_angle_atom_site_label_3
_geom_angle
_geom_angle_site_symmetry_1
_geom_angle_site_symmetry_3
C5 S1 C6 90.0(4) . .
C9 S2 C8 90.3(4) . .
C2 C1 H1 120.7 . .
C2 C1 C10 118.6(7) . 2_766
C10 C1 H1 120.7 2_766 .
C1 C2 C3 129.8(7) . .
C1 C2 C10 120.3(7) . .
C10 C2 C3 109.9(6) . .
C2 C3 C24 109.7(6) . .
C4 C3 C2 99.7(6) . .
C4 C3 C24 114.6(6) . .
C4 C3 C36 108.4(6) . .
C36 C3 C2 111.4(6) . .
C36 C3 C24 112.3(6) . .
C5 C4 C3 136.8(7) . .
C9 C4 C3 112.3(6) . .
C9 C4 C5 110.9(7) . .
C4 C5 S1 135.0(6) . .
C8 C5 S1 113.5(5) . .
C8 C5 C4 111.3(7) . .
C7 C6 S1 112.6(5) . .
C11 C6 S1 129.8(7) . .
C11 C6 C7 117.5(8) . .
C6 C7 H7 124.2 . .
C8 C7 C6 111.6(7) . .
C8 C7 H7 124.2 . .
C5 C8 S2 112.7(5) . .
C7 C8 S2 135.1(6) . .
C7 C8 C5 112.2(7) . .
C4 C9 S2 114.8(5) . .
C4 C9 C10 109.8(6) . .
C10 C9 S2 135.3(6) . .
C1 C10 C2 121.2(6) 2_766 .
C1 C10 C9 131.1(6) 2_766 .
C2 C10 C9 107.7(6) . .
C6 C11 H11 114.0 . .
C6 C11 C12 131.9(9) . .
C12 C11 H11 114.0 . .
C11 C12 C13 123.6(9) . .
C20 C12 C11 125.6(10) . .
C20 C12 C13 109.6(9) . .
O1 C13 C12 129.2(8) . .
O1 C13 C14 124.9(10) . .
C12 C13 C14 105.8(9) . .
C15 C14 C13 127.8(13) . .
C15 C14 C19 122.3(11) . .
C19 C14 C13 109.9(11) . .
C14 C15 H15 120.9 . .
C14 C15 C16 118.2(16) . .
C16 C15 H15 120.9 . .
F1 C16 C15 122(2) . .
F1 C16 C17 116.3(14) . .
C15 C16 H16 119.8 . .
C17 C16 C15 120.4(15) . .
C17 C16 H16 119.8 . .
F2 C17 C18 110.3(18) . .
C16 C17 F2 125.4(17) . .
C16 C17 H17 118.1 . .
C16 C17 C18 123.9(11) . .
C18 C17 H17 118.1 . .
C17 C18 H18 123.5 . .
C19 C18 C17 113.0(14) . .
C19 C18 H18 123.5 . .
C14 C19 C18 121.3(13) . .
C14 C19 C20 107.2(9) . .
C18 C19 C20 131.5(14) . .
C12 C20 C19 107.5(11) . .
C21 C20 C12 130.7(11) . .
C21 C20 C19 121.4(10) . .
C20 C21 C23 120.1(10) . .
C22 C21 C20 124.8(15) . .
C22 C21 C23 114.9(15) . .
N1 C22 C21 176.4(15) . .
N2 C23 C21 173(2) . .
C25 C24 C3 118.8(7) . .
C29 C24 C3 120.7(7) . .
C29 C24 C25 120.5(8) . .
C24 C25 H25 120.5 . .
C24 C25 C26 118.9(8) . .
C26 C25 H25 120.5 . .
C25 C26 H26 117.9 . .
C27 C26 C25 124.2(9) . .
C27 C26 H26 117.9 . .
C26 C27 C28 115.2(9) . .
C26 C27 C30 120.8(9) . .
C28 C27 C30 123.9(10) . .
C27 C28 H28 119.9 . .
C27 C28 C29 120.2(8) . .
C29 C28 H28 119.9 . .
C24 C29 C28 120.8(8) . .
C24 C29 H29 119.6 . .
C28 C29 H29 119.6 . .
C27 C30 H30A 106.9 . .
C27 C30 H30B 106.9 . .
C27 C30 C31 121.6(12) . .
H30A C30 H30B 106.7 . .
C31 C30 H30A 106.9 . .
C31 C30 H30B 106.9 . .
C30 C31 H31A 107.8 . .
C30 C31 H31B 107.8 . .
H31A C31 H31B 107.2 . .
C32 C31 C30 117.9(17) . .
C32 C31 H31A 107.8 . .
C32 C31 H31B 107.8 . .
C31 C32 H32A 107.9 . .
C31 C32 H32B 107.9 . .
C31 C32 C33 118(2) . .
H32A C32 H32B 107.2 . .
C33 C32 H32A 107.9 . .
C33 C32 H32B 107.9 . .
C32 C33 H33A 108.7 . .
C32 C33 H33B 108.7 . .
H33A C33 H33B 107.6 . .
C34 C33 C32 114.1(18) . .
C34 C33 H33A 108.7 . .
C34 C33 H33B 108.7 . .
C33 C34 H34A 108.4 . .
C33 C34 H34B 108.4 . .
H34A C34 H34B 107.5 . .
C35 C34 C33 116(3) . .
C35 C34 H34A 108.4 . .
C35 C34 H34B 108.4 . .
C34 C35 H35A 109.5 . .
C34 C35 H35B 109.5 . .
C34 C35 H35C 109.5 . .
H35A C35 H35B 109.5 . .
H35A C35 H35C 109.5 . .
H35B C35 H35C 109.5 . .
C37 C36 C3 120.6(8) . .
C41 C36 C3 118.9(8) . .
C41 C36 C37 119.9(9) . .
C36 C37 H37 118.8 . .
C38 C37 C36 122.4(11) . .
C38 C37 H37 118.8 . .
C37 C38 H38 120.3 . .
C37 C38 C39 119.5(12) . .
C39 C38 H38 120.3 . .
C38 C39 C42 122.0(13) . .
C40 C39 C38 116.4(10) . .
C40 C39 C42 121.6(15) . .
C39 C40 H40 119.4 . .
C39 C40 C41 121.3(12) . .
C41 C40 H40 119.4 . .
C36 C41 C40 119.3(11) . .
C36 C41 H41 120.3 . .
C40 C41 H41 120.3 . .
C39 C42 H42A 107.4 . .
C39 C42 H42B 107.4 . .
H42A C42 H42B 106.9 . .
C43 C42 C39 119.9(9) . .
C43 C42 H42A 107.4 . .
C43 C42 H42B 107.4 . .
C42 C43 H43A 110.2 . .
C42 C43 H43B 110.2 . .
H43A C43 H43B 108.5 . .
C44 C43 C42 107.5(17) . .
C44 C43 H43A 110.2 . .
C44 C43 H43B 110.2 . .
C43 C44 H44A 106.9 . .
C43 C44 H44B 106.9 . .
C43 C44 C45 121.9(8) . .
H44A C44 H44B 106.7 . .
C45 C44 H44A 106.9 . .
C45 C44 H44B 106.9 . .
C44 C45 H45A 107.2 . .
C44 C45 H45B 107.2 . .
H45A C45 H45B 106.8 . .
C46 C45 C44 120.5(7) . .
C46 C45 H45A 107.2 . .
C46 C45 H45B 107.2 . .
C45 C46 H46A 107.1 . .
C45 C46 H46B 107.1 . .
C45 C46 C47 120.9(9) . .
H46A C46 H46B 106.8 . .
C47 C46 H46A 107.1 . .
C47 C46 H46B 107.1 . .
C46 C47 H47A 109.5 . .
C46 C47 H47B 109.5 . .
C46 C47 H47C 109.5 . .
H47A C47 H47B 109.5 . .
H47A C47 H47C 109.5 . .
H47B C47 H47C 109.5 . .
C5A S1A C6A 89.7(3) . .
C9A S2A C8A 88.7(3) . .
C2A C1A H1A 121.3 . .
C2A C1A C10A 117.5(7) . 2_666
C10A C1A H1A 121.3 2_666 .
C1A C2A C3A 128.7(6) . .
C1A C2A C10A 120.2(6) . .
C10A C2A C3A 111.1(6) . .
C2A C3A C24A 107.7(5) . .
C2A C3A C36A 112.1(6) . .
C4A C3A C2A 100.5(5) . .
C4A C3A C24A 113.0(6) . .
C4A C3A C36A 109.5(6) . .
C36A C3A C24A 113.4(6) . .
C5A C4A C3A 139.4(7) . .
C9A C4A C3A 111.4(6) . .
C9A C4A C5A 108.6(6) . .
C4A C5A S1A 133.1(5) . .
C8A C5A S1A 112.4(5) . .
C8A C5A C4A 114.3(6) . .
C7A C6A S1A 111.1(5) . .
C7A C6A C11A 119.7(6) . .
C11A C6A S1A 128.6(6) . .
C6A C7A H7A 123.5 . .
C8A C7A C6A 113.0(6) . .
C8A C7A H7A 123.5 . .
C5A C8A S2A 112.2(5) . .
C5A C8A C7A 113.7(7) . .
C7A C8A S2A 133.9(6) . .
C4A C9A S2A 116.1(5) . .
C4A C9A C10A 110.1(6) . .
C10A C9A S2A 133.5(5) . .
C1A C10A C9A 130.7(6) 2_666 .
C2A C10A C1A 122.4(6) . 2_666
C2A C10A C9A 106.9(6) . .
C6A C11A H11A 113.9 . .
C12A C11A C6A 132.3(7) . .
C12A C11A H11A 113.9 . .
C11A C12A C13A 128.7(7) . .
C11A C12A C20A 124.7(7) . .
C13A C12A C20A 105.9(6) . .
O1A C13A C12A 125.6(8) . .
O1A C13A C14A 125.9(8) . .
C12A C13A C14A 108.5(7) . .
C15A C14A C13A 128.6(8) . .
C15A C14A C19A 123.1(8) . .
C19A C14A C13A 108.3(7) . .
C14A C15A H15A 120.9 . .
C16A C15A C14A 118.2(8) . .
C16A C15A H15A 120.9 . .
F1A C16A C15A 124.4(11) . .
F1A C16A C17A 115.1(11) . .
C15A C16A H16A 120.0 . .
C15A C16A C17A 120.0(9) . .
C17A C16A H16A 120.0 . .
F2A C17A C16A 119.2(11) . .
F2A C17A C18A 121.2(11) . .
C16A C17A H17A 120.3 . .
C18A C17A C16A 119.4(8) . .
C18A C17A H17A 120.3 . .
C17A C18A H18A 119.6 . .
C19A C18A C17A 120.8(8) . .
C19A C18A H18A 119.6 . .
C14A C19A C20A 109.7(7) . .
C18A C19A C14A 118.1(8) . .
C18A C19A C20A 132.1(7) . .
C19A C20A C12A 107.5(6) . .
C21A C20A C12A 125.2(7) . .
C21A C20A C19A 126.5(7) . .
C20A C21A C22A 120.8(7) . .
C20A C21A C23A 124.7(6) . .
C23A C21A C22A 114.4(6) . .
N1A C22A C21A 171.9(10) . .
N2A C23A C21A 176.5(8) . .
C25A C24A C3A 119.3(7) . .
C29A C24A C3A 121.9(6) . .
C29A C24A C25A 118.8(7) . .
C24A C25A H25A 119.8 . .
C24A C25A C26A 120.5(8) . .
C26A C25A H25A 119.8 . .
C25A C26A H26A 120.0 . .
C25A C26A C27A 120.1(7) . .
C27A C26A H26A 120.0 . .
C26A C27A C30A 121.0(7) . .
C28A C27A C26A 117.8(7) . .
C28A C27A C30A 121.2(8) . .
C27A C28A H28A 119.7 . .
C27A C28A C29A 120.7(8) . .
C29A C28A H28A 119.7 . .
C24A C29A C28A 122.1(7) . .
C24A C29A H29A 119.0 . .
C28A C29A H29A 119.0 . .
C27A C30A H30C 108.3 . .
C27A C30A H30D 108.3 . .
C27A C30A C31A 115.9(9) . .
H30C C30A H30D 107.4 . .
C31A C30A H30C 108.3 . .
C31A C30A H30D 108.3 . .
C30A C31A H31C 109.0 . .
C30A C31A H31D 109.0 . .
H31C C31A H31D 107.8 . .
C32A C31A C30A 112.7(11) . .
C32A C31A H31C 109.0 . .
C32A C31A H31D 109.0 . .
C31A C32A H32C 109.2 . .
C31A C32A H32D 109.2 . .
C31A C32A C33A 112.0(13) . .
H32C C32A H32D 107.9 . .
C33A C32A H32C 109.2 . .
C33A C32A H32D 109.2 . .
C32A C33A H33C 108.8 . .
C32A C33A H33D 108.8 . .
C32A C33A C34A 113.8(14) . .
H33C C33A H33D 107.7 . .
C34A C33A H33C 108.8 . .
C34A C33A H33D 108.8 . .
C33A C34A H34C 111.7 . .
C33A C34A H34D 111.7 . .
C33A C34A C35A 100.4(16) . .
H34C C34A H34D 109.5 . .
C35A C34A H34C 111.7 . .
C35A C34A H34D 111.7 . .
C34A C35A H35D 109.5 . .
C34A C35A H35E 109.5 . .
C34A C35A H35F 109.5 . .
H35D C35A H35E 109.5 . .
H35D C35A H35F 109.5 . .
H35E C35A H35F 109.5 . .
C37A C36A C3A 119.1(7) . .
C41A C36A C3A 120.7(7) . .
C41A C36A C37A 119.7(8) . .
C36A C37A H37A 121.3 . .
C38A C37A C36A 117.3(8) . .
C38A C37A H37A 121.3 . .
C37A C38A H38A 119.2 . .
C37A C38A C39A 121.5(9) . .
C39A C38A H38A 119.2 . .
C38A C39A C42A 118.1(9) . .
C40A C39A C38A 119.8(8) . .
C40A C39A C42A 122.0(9) . .
C39A C40A H40A 119.2 . .
C39A C40A C41A 121.6(9) . .
C41A C40A H40A 119.2 . .
C36A C41A C40A 119.9(8) . .
C36A C41A H41A 120.0 . .
C40A C41A H41A 120.0 . .
C39A C42A H42C 109.5 . .
C39A C42A H42D 109.5 . .
C39A C42A C43A 110.9(9) . .
H42C C42A H42D 108.1 . .
C43A C42A H42C 109.5 . .
C43A C42A H42D 109.5 . .
C42A C43A H43C 108.5 . .
C42A C43A H43D 108.5 . .
C42A C43A C44A 115.2(16) . .
H43C C43A H43D 107.5 . .
C44A C43A H43C 108.5 . .
C44A C43A H43D 108.5 . .
C43A C44A H44C 108.3 . .
C43A C44A H44D 108.3 . .
C43A C44A C45A 116(2) . .
H44C C44A H44D 107.4 . .
C45A C44A H44C 108.3 . .
C45A C44A H44D 108.3 . .
C44A C45A H45C 109.6 . .
C44A C45A H45D 109.6 . .
H45C C45A H45D 108.1 . .
C46A C45A C44A 110.3(11) . .
C46A C45A H45C 109.6 . .
C46A C45A H45D 109.6 . .
C45A C46A H46C 109.6 . .
C45A C46A H46D 109.6 . .
H46C C46A H46D 108.1 . .
C47A C46A C45A 110.3(11) . .
C47A C46A H46C 109.6 . .
C47A C46A H46D 109.6 . .
C46A C47A H47D 109.5 . .
C46A C47A H47E 109.5 . .
C46A C47A H47F 109.5 . .
H47D C47A H47E 109.5 . .
H47D C47A H47F 109.5 . .
H47E C47A H47F 109.5 . .
Br1 C48 Br2 114.2(18) . .
Br1 C48 H48A 108.7 . .
Br1 C48 H48B 108.7 . .
Br2 C48 H48A 108.7 . .
Br2 C48 H48B 108.7 . .
H48A C48 H48B 107.6 . .

loop_
_geom_bond_atom_site_label_1
_geom_bond_atom_site_label_2
_geom_bond_distance
_geom_bond_site_symmetry_2
S1 C5 1.716(8) .
S1 C6 1.754(8) .
S2 C8 1.718(8) .
S2 C9 1.714(7) .
F1 C16 1.25(2) .
F2 C17 1.39(2) .
O1 C13 1.237(13) .
N1 C22 1.193(17) .
N2 C23 1.16(2) .
C1 H1 0.9500 .
C1 C2 1.355(10) .
C1 C10 1.396(10) 2_766
C2 C3 1.551(11) .
C2 C10 1.440(10) .
C3 C4 1.526(10) .
C3 C24 1.558(11) .
C3 C36 1.548(11) .
C4 C5 1.428(10) .
C4 C9 1.375(11) .
C5 C8 1.415(11) .
C6 C7 1.417(12) .
C6 C11 1.402(12) .
C7 H7 0.9500 .
C7 C8 1.396(11) .
C9 C10 1.450(10) .
C10 C1 1.396(10) 2_766
C11 H11 0.9500 .
C11 C12 1.465(13) .
C12 C13 1.467(16) .
C12 C20 1.396(15) .
C13 C14 1.471(13) .
C14 C15 1.32(2) .
C14 C19 1.394(19) .
C15 H15 0.9500 .
C15 C16 1.40(2) .
C16 H16 0.9500 .
C16 C17 1.31(3) .
C17 H17 0.9500 .
C17 C18 1.44(3) .
C18 H18 0.9500 .
C18 C19 1.396(16) .
C19 C20 1.512(17) .
C20 C21 1.39(2) .
C21 C22 1.339(17) .
C21 C23 1.52(3) .
C24 C25 1.364(12) .
C24 C29 1.330(12) .
C25 H25 0.9500 .
C25 C26 1.388(13) .
C26 H26 0.9500 .
C26 C27 1.377(17) .
C27 C28 1.402(15) .
C27 C30 1.461(15) .
C28 H28 0.9500 .
C28 C29 1.433(13) .
C29 H29 0.9500 .
C30 H30A 0.9900 .
C30 H30B 0.9900 .
C30 C31 1.47(3) .
C31 H31A 0.9900 .
C31 H31B 0.9900 .
C31 C32 1.38(2) .
C32 H32A 0.9900 .
C32 H32B 0.9900 .
C32 C33 1.62(3) .
C33 H33A 0.9900 .
C33 H33B 0.9900 .
C33 C34 1.53(3) .
C34 H34A 0.9900 .
C34 H34B 0.9900 .
C34 C35 1.45(4) .
C35 H35A 0.9800 .
C35 H35B 0.9800 .
C35 H35C 0.9800 .
C36 C37 1.380(15) .
C36 C41 1.352(14) .
C37 H37 0.9500 .
C37 C38 1.343(16) .
C38 H38 0.9500 .
C38 C39 1.48(2) .
C39 C40 1.36(2) .
C39 C42 1.519(9) .
C40 H40 0.9500 .
C40 C41 1.434(17) .
C41 H41 0.9500 .
C42 H42A 0.9900 .
C42 H42B 0.9900 .
C42 C43 1.517(9) .
C43 H43A 0.9900 .
C43 H43B 0.9900 .
C43 C44 1.509(9) .
C44 H44A 0.9900 .
C44 H44B 0.9900 .
C44 C45 1.514(9) .
C45 H45A 0.9900 .
C45 H45B 0.9900 .
C45 C46 1.507(8) .
C46 H46A 0.9900 .
C46 H46B 0.9900 .
C46 C47 1.516(9) .
C47 H47A 0.9800 .
C47 H47B 0.9800 .
C47 H47C 0.9800 .
S1A C5A 1.746(8) .
S1A C6A 1.759(7) .
S2A C8A 1.740(8) .
S2A C9A 1.715(7) .
F1A C16A 1.195(19) .
F2A C17A 1.20(2) .
O1A C13A 1.217(11) .
N1A C22A 1.108(12) .
N2A C23A 1.156(10) .
C1A H1A 0.9500 .
C1A C2A 1.369(10) .
C1A C10A 1.406(10) 2_666
C2A C3A 1.546(10) .
C2A C10A 1.400(10) .
C3A C4A 1.515(10) .
C3A C24A 1.564(10) .
C3A C36A 1.554(11) .
C4A C5A 1.415(10) .
C4A C9A 1.371(10) .
C5A C8A 1.366(11) .
C6A C7A 1.396(11) .
C6A C11A 1.439(11) .
C7A H7A 0.9500 .
C7A C8A 1.378(10) .
C9A C10A 1.473(10) .
C10A C1A 1.407(10) 2_666
C11A H11A 0.9500 .
C11A C12A 1.349(11) .
C12A C13A 1.445(12) .
C12A C20A 1.505(10) .
C13A C14A 1.496(12) .
C14A C15A 1.376(12) .
C14A C19A 1.391(13) .
C15A H15A 0.9500 .
C15A C16A 1.359(14) .
C16A H16A 0.9500 .
C16A C17A 1.424(14) .
C17A H17A 0.9500 .
C17A C18A 1.378(13) .
C18A H18A 0.9500 .
C18A C19A 1.361(13) .
C19A C20A 1.460(12) .
C20A C21A 1.388(11) .
C21A C22A 1.434(11) .
C21A C23A 1.400(12) .
C24A C25A 1.380(11) .
C24A C29A 1.352(11) .
C25A H25A 0.9500 .
C25A C26A 1.395(12) .
C26A H26A 0.9500 .
C26A C27A 1.416(13) .
C27A C28A 1.372(12) .
C27A C30A 1.510(12) .
C28A H28A 0.9500 .
C28A C29A 1.388(12) .
C29A H29A 0.9500 .
C30A H30C 0.9900 .
C30A H30D 0.9900 .
C30A C31A 1.528(16) .
C31A H31C 0.9900 .
C31A H31D 0.9900 .
C31A C32A 1.479(18) .
C32A H32C 0.9900 .
C32A H32D 0.9900 .
C32A C33A 1.531(19) .
C33A H33C 0.9900 .
C33A H33D 0.9900 .
C33A C34A 1.54(2) .
C34A H34C 0.9900 .
C34A H34D 0.9900 .
C34A C35A 1.82(4) .
C35A H35D 0.9800 .
C35A H35E 0.9800 .
C35A H35F 0.9800 .
C36A C37A 1.432(12) .
C36A C41A 1.338(11) .
C37A H37A 0.9500 .
C37A C38A 1.372(14) .
C38A H38A 0.9500 .
C38A C39A 1.379(14) .
C39A C40A 1.309(15) .
C39A C42A 1.550(10) .
C40A H40A 0.9500 .
C40A C41A 1.397(14) .
C41A H41A 0.9500 .
C42A H42C 0.9900 .
C42A H42D 0.9900 .
C42A C43A 1.553(11) .
C43A H43C 0.9900 .
C43A H43D 0.9900 .
C43A C44A 1.556(11) .
C44A H44C 0.9900 .
C44A H44D 0.9900 .
C44A C45A 1.558(12) .
C45A H45C 0.9900 .
C45A H45D 0.9900 .
C45A C46A 1.557(12) .
C46A H46C 0.9900 .
C46A H46D 0.9900 .
C46A C47A 1.556(12) .
C47A H47D 0.9800 .
C47A H47E 0.9800 .
C47A H47F 0.9800 .
Br1 C48 1.85(2) .
Br2 C48 1.93(3) .
C48 H48A 0.9900 .
C48 H48B 0.9900 .

loop_
_smtbx_masks_void_nr
_smtbx_masks_void_average_x
_smtbx_masks_void_average_y
_smtbx_masks_void_average_z
_smtbx_masks_void_volume
_smtbx_masks_void_count_electrons
1 -0.108 0.000 0.000 1695.1 680.9
